data_2209573
loop_
_publ_author_name
'J. Suresh'
'R. V. Krishnakumar'
'S. Natarajan'

_publ_section_title
;
 <small>L</small>-Argininium trifluoroacetate
;
_journal_coeditor_code KJ2012
_journal_issue 7
_journal_name_full 'Acta Crystallographica Section E'
_journal_page_first o3127
_journal_page_last o3129
_journal_paper_doi 10.1107/S1600536806024743
_journal_volume 62
_journal_year 2006
_chemical_formula_iupac 'C6 H15 N4 O2 +, C2 F3 O2 -'
_chemical_formula_moiety 'C6 H15 N4 O2 +, C2 F3 O2 -'
_chemical_formula_sum 'C8 H15 F3 N4 O4'
_chemical_formula_weight 288.24
_chemical_name_systematic
;
L-argininium trifluoroacetic acid
;
_space_group_IT_number 4
_symmetry_cell_setting monoclinic
_symmetry_space_group_name_Hall 'P 2yb'
_symmetry_space_group_name_H-M 'P 1 21 1'
_atom_sites_solution_hydrogens geom
_atom_sites_solution_primary direct
_atom_sites_solution_secondary difmap
_audit_creation_method SHELXL-97
_cell_angle_alpha 90.0
_cell_angle_beta 106.7700(10)
_cell_angle_gamma 90.0
_cell_formula_units_Z 2
_cell_length_a 10.5860(6)
_cell_length_b 5.6880(4)
_cell_length_c 10.8780(7)
_cell_measurement_reflns_used 1223
_cell_measurement_temperature 295(2)
_cell_measurement_theta_max 25
_cell_measurement_theta_min 2
_cell_volume 627.14(7)
_computing_cell_refinement 'CAD-4 EXPRESS'
_computing_data_collection 'CAD-4 EXPRESS (Enraf--Nonius, 1994)'
_computing_data_reduction 'XCAD4 (Harms & Wocadlo, 1996)'
_computing_molecular_graphics 'PLATON (Spek, 2003) and MERCURY (Macrae <i>et al.</i>,  2006)'
_computing_publication_material SHELXL97
_computing_structure_refinement 'SHELXL97 (Sheldrick, 1997)'
_computing_structure_solution 'SHELXS97 (Sheldrick, 1997)'
_diffrn_ambient_temperature 295(2)
_diffrn_measured_fraction_theta_full 0.989
_diffrn_measured_fraction_theta_max 0.989
_diffrn_measurement_device_type 'Nonius MACH3 four-circle'
_diffrn_measurement_method \w
_diffrn_radiation_monochromator graphite
_diffrn_radiation_source 'fine-focus sealed tube'
_diffrn_radiation_type MoK\a
_diffrn_radiation_wavelength 0.71073
_diffrn_reflns_av_R_equivalents 0.0315
_diffrn_reflns_av_sigmaI/netI 0.0229
_diffrn_reflns_limit_h_max 12
_diffrn_reflns_limit_h_min 0
_diffrn_reflns_limit_k_max 6
_diffrn_reflns_limit_k_min -1
_diffrn_reflns_limit_l_max 12
_diffrn_reflns_limit_l_min -12
_diffrn_reflns_number 1539
_diffrn_reflns_theta_full 25.03
_diffrn_reflns_theta_max 25.03
_diffrn_reflns_theta_min 2.01
_diffrn_standards_decay_% 0
_diffrn_standards_interval_time 60
_diffrn_standards_number 3
_exptl_absorpt_coefficient_mu 0.148
_exptl_absorpt_correction_T_max 0.98
_exptl_absorpt_correction_T_min 0.97
_exptl_absorpt_correction_type psi-scan
_exptl_absorpt_process_details '(North <i>et al.</i>,  1968)'
_exptl_crystal_colour colourless
_exptl_crystal_density_diffrn 1.526
_exptl_crystal_density_method 'not measured'
_exptl_crystal_description block
_exptl_crystal_F_000 300
_exptl_crystal_size_max 0.26
_exptl_crystal_size_mid 0.18
_exptl_crystal_size_min 0.12
_refine_diff_density_max 0.303
_refine_diff_density_min -0.376
_refine_ls_extinction_method none
_refine_ls_goodness_of_fit_ref 1.089
_refine_ls_hydrogen_treatment constr
_refine_ls_matrix_type full
_refine_ls_number_parameters 172
_refine_ls_number_reflns 1223
_refine_ls_number_restraints 1
_refine_ls_restrained_S_all 1.088
_refine_ls_R_factor_all 0.0654
_refine_ls_R_factor_gt 0.0595
_refine_ls_shift/su_max 0.000
_refine_ls_shift/su_mean 0.000
_refine_ls_structure_factor_coef Fsqd
_refine_ls_weighting_details 'calc w=1/[\s^2^(Fo^2^)+(0.1263P)^2^+0.0434P] where P=(Fo^2^+2Fc^2^)/3'
_refine_ls_weighting_scheme calc
_refine_ls_wR_factor_gt 0.1442
_refine_ls_wR_factor_ref 0.1505
_reflns_number_gt 1097
_reflns_number_total 1223
_reflns_threshold_expression I>2\s(I)
_cod_data_source_file kj2012.cif
_cod_data_source_block I
_cod_original_sg_symbol_H-M 'P 21'
_cod_database_code 2209573
_cod_database_fobs_code 2209573

loop_
_symmetry_equiv_pos_as_xyz
'x, y, z'
'-x, y+1/2, -z'

loop_
_atom_site_type_symbol
_atom_site_label
_atom_site_fract_x
_atom_site_fract_y
_atom_site_fract_z
_atom_site_U_iso_or_equiv
_atom_site_adp_type
_atom_site_calc_flag
_atom_site_refinement_flags
_atom_site_occupancy
O O1 0.5373(2) 0.2646(5) 0.4198(3) 0.0404(7) Uani d . 1
O O2 0.7427(3) 0.1263(5) 0.4699(3) 0.0409(7) Uani d . 1
N N2 1.1220(3) 0.4209(7) 0.2830(3) 0.0377(8) Uani d . 1
H H2A 1.1841 0.4932 0.3388 0.045 Uiso calc R 1
N N3 1.2801(3) 0.1560(8) 0.2699(3) 0.0438(9) Uani d . 1
H H3C 1.3029 0.0285 0.2394 0.053 Uiso calc R 1
H H3D 1.3380 0.2366 0.3257 0.053 Uiso calc R 1
C C2 0.7108(3) 0.5309(7) 0.4195(3) 0.0261(7) Uani d . 1
H H2 0.7752 0.5755 0.5006 0.031 Uiso calc R 1
C C4 0.9141(3) 0.4356(8) 0.3449(3) 0.0356(8) Uani d . 1
H H4A 0.9639 0.4726 0.4326 0.043 Uiso calc R 1
H H4B 0.9034 0.2663 0.3380 0.043 Uiso calc R 1
C C1 0.6600(3) 0.2876(6) 0.4373(3) 0.0267(7) Uani d . 1
C C3 0.7786(3) 0.5522(7) 0.3138(3) 0.0314(8) Uani d . 1
H H3A 0.7883 0.7176 0.2968 0.038 Uiso calc R 1
H H3B 0.7221 0.4824 0.2359 0.038 Uiso calc R 1
N N4 1.0687(3) 0.1024(7) 0.1454(3) 0.0429(9) Uani d . 1
H H4C 0.9869 0.1429 0.1214 0.052 Uiso calc R 1
H H4D 1.0940 -0.0212 0.1136 0.052 Uiso calc R 1
N N1 0.5998(3) 0.7046(6) 0.3937(3) 0.0318(7) Uani d . 1
H H1A 0.6301 0.8472 0.3837 0.048 Uiso calc R 1
H H1B 0.5658 0.7062 0.4596 0.048 Uiso calc R 1
H H1C 0.5376 0.6637 0.3226 0.048 Uiso calc R 1
C C5 0.9896(3) 0.5197(8) 0.2539(3) 0.0378(9) Uani d . 1
H H5A 0.9406 0.4773 0.1668 0.045 Uiso calc R 1
H H5B 0.9959 0.6898 0.2582 0.045 Uiso calc R 1
C C6 1.1545(3) 0.2290(8) 0.2305(3) 0.0325(8) Uani d . 1
F F2 0.2764(4) 0.2887(6) -0.0143(3) 0.0841(12) Uani d . 1
F F1 0.3384(4) 0.5534(7) -0.1197(3) 0.0797(10) Uani d . 1
O O3 0.3711(3) 0.7280(8) 0.1804(3) 0.0569(9) Uani d . 1
O O4 0.1828(3) 0.7411(8) 0.0229(3) 0.0599(9) Uani d . 1
F F3 0.4711(3) 0.4273(10) 0.0537(4) 0.1064(16) Uani d . 1
C C7 0.2965(3) 0.6685(8) 0.0751(3) 0.0398(9) Uani d . 1
C C8 0.3464(4) 0.4837(9) -0.0010(4) 0.0486(10) Uani d . 1

loop_
_atom_site_aniso_label
_atom_site_aniso_U_11
_atom_site_aniso_U_22
_atom_site_aniso_U_33
_atom_site_aniso_U_12
_atom_site_aniso_U_13
_atom_site_aniso_U_23
O1 0.0213(11) 0.0461(17) 0.0551(14) -0.0060(12) 0.0130(10) 0.0056(13)
O2 0.0286(12) 0.0350(15) 0.0620(15) 0.0038(11) 0.0175(11) 0.0113(12)
N2 0.0190(13) 0.053(2) 0.0416(14) -0.0073(15) 0.0101(11) -0.0080(15)
N3 0.0192(13) 0.067(2) 0.0433(14) 0.0035(16) 0.0052(11) -0.0076(17)
C2 0.0143(13) 0.0337(18) 0.0303(14) 0.0045(14) 0.0064(11) 0.0005(14)
C4 0.0215(16) 0.048(2) 0.0418(17) 0.0053(17) 0.0163(13) 0.0070(18)
C1 0.0204(15) 0.0336(19) 0.0274(14) 0.0014(14) 0.0090(12) 0.0014(13)
C3 0.0250(16) 0.037(2) 0.0355(14) 0.0037(16) 0.0133(12) 0.0063(15)
N4 0.0224(13) 0.057(2) 0.0455(15) 0.0024(15) 0.0031(12) -0.0084(16)
N1 0.0220(13) 0.0335(17) 0.0418(15) 0.0020(13) 0.0122(11) 0.0012(13)
C5 0.0281(16) 0.046(2) 0.0460(18) 0.0052(18) 0.0208(14) 0.0049(18)
C6 0.0200(15) 0.048(2) 0.0304(14) -0.0039(16) 0.0095(12) 0.0035(16)
F2 0.131(3) 0.052(2) 0.085(2) -0.027(2) 0.056(2) -0.0171(17)
F1 0.110(3) 0.081(2) 0.0637(15) -0.013(2) 0.0491(16) -0.0042(17)
O3 0.0356(14) 0.075(2) 0.0485(14) 0.0120(16) -0.0060(11) -0.0151(17)
O4 0.0303(14) 0.073(2) 0.0636(17) 0.0088(16) -0.0073(12) -0.015(2)
F3 0.063(2) 0.125(4) 0.116(3) 0.045(2) 0.0026(18) -0.044(3)
C7 0.0272(17) 0.046(2) 0.0405(17) -0.0005(18) 0.0015(13) -0.0007(17)
C8 0.046(2) 0.045(2) 0.053(2) 0.000(2) 0.0121(18) -0.0016(19)

loop_
_atom_type_symbol
_atom_type_description
_atom_type_scat_dispersion_real
_atom_type_scat_dispersion_imag
_atom_type_scat_source
C C 0.0033 0.0000 'International Tables Vol C Tables 4.2.6.8 and 6.1.1.4'
H H 0.0000 0.0000 'International Tables Vol C Tables 4.2.6.8 and 6.1.1.4'
N N 0.0061 0.0000 'International Tables Vol C Tables 4.2.6.8 and 6.1.1.4'
O O 0.0106 0.0000 'International Tables Vol C Tables 4.2.6.8 and 6.1.1.4'
F F 0.0171 0.0000 'International Tables Vol C Tables 4.2.6.8 and 6.1.1.4'

loop_
_geom_angle_atom_site_label_1
_geom_angle_atom_site_label_2
_geom_angle_atom_site_label_3
_geom_angle
_geom_angle_publ_flag
C6 N2 C5 125.3(3) y
C6 N2 H2A 117.3 ?
C5 N2 H2A 117.3 ?
C6 N3 H3C 120.0 ?
C6 N3 H3D 120.0 ?
H3C N3 H3D 120.0 ?
N1 C2 C1 109.7(2) y
N1 C2 C3 108.7(3) y
C1 C2 C3 115.5(3) y
N1 C2 H2 107.5 ?
C1 C2 H2 107.5 ?
C3 C2 H2 107.5 ?
C5 C4 C3 110.9(3) y
C5 C4 H4A 109.5 ?
C3 C4 H4A 109.5 ?
C5 C4 H4B 109.5 ?
C3 C4 H4B 109.5 ?
H4A C4 H4B 108.1 ?
O2 C1 O1 125.0(3) y
O2 C1 C2 117.5(3) y
O1 C1 C2 117.5(3) y
C2 C3 C4 114.5(3) y
C2 C3 H3A 108.6 ?
C4 C3 H3A 108.6 ?
C2 C3 H3B 108.6 ?
C4 C3 H3B 108.6 ?
H3A C3 H3B 107.6 ?
C6 N4 H4C 120.0 ?
C6 N4 H4D 120.0 ?
H4C N4 H4D 120.0 ?
C2 N1 H1A 109.5 ?
C2 N1 H1B 109.5 ?
H1A N1 H1B 109.5 ?
C2 N1 H1C 109.5 ?
H1A N1 H1C 109.5 ?
H1B N1 H1C 109.5 ?
N2 C5 C4 113.0(3) y
N2 C5 H5A 109.0 ?
C4 C5 H5A 109.0 ?
N2 C5 H5B 109.0 ?
C4 C5 H5B 109.0 ?
H5A C5 H5B 107.8 ?
N4 C6 N2 123.0(3) ?
N4 C6 N3 118.6(4) ?
N2 C6 N3 118.4(3) ?
O3 C7 O4 127.4(4) ?
O3 C7 C8 117.6(4) ?
O4 C7 C8 115.0(3) ?
F2 C8 F3 107.6(5) ?
F2 C8 F1 105.5(4) ?
F3 C8 F1 106.6(4) ?
F2 C8 C7 111.6(4) ?
F3 C8 C7 112.4(4) ?
F1 C8 C7 112.8(4) ?

loop_
_geom_bond_atom_site_label_1
_geom_bond_atom_site_label_2
_geom_bond_distance
_geom_bond_publ_flag
O1 C1 1.264(4) y
O2 C1 1.247(4) y
N2 C6 1.322(6) y
N2 C5 1.458(4) y
N2 H2A 0.8600 ?
N3 C6 1.340(5) y
N3 H3C 0.8600 ?
N3 H3D 0.8600 ?
C2 N1 1.498(4) y
C2 C1 1.517(5) y
C2 C3 1.525(4) y
C2 H2 0.9800 ?
C4 C5 1.518(5) y
C4 C3 1.526(5) y
C4 H4A 0.9700 ?
C4 H4B 0.9700 ?
C3 H3A 0.9700 ?
C3 H3B 0.9700 ?
N4 C6 1.310(5) y
N4 H4C 0.8600 ?
N4 H4D 0.8600 ?
N1 H1A 0.8900 ?
N1 H1B 0.8900 ?
N1 H1C 0.8900 ?
C5 H5A 0.9700 ?
C5 H5B 0.9700 ?
F2 C8 1.319(6) y
F1 C8 1.330(6) y
O3 C7 1.236(5) y
O4 C7 1.244(5) y
F3 C8 1.321(5) y
C7 C8 1.524(6) y

loop_
_geom_hbond_atom_site_label_D
_geom_hbond_atom_site_label_H
_geom_hbond_atom_site_label_A
_geom_hbond_site_symmetry_A
_geom_hbond_distance_DH
_geom_hbond_distance_HA
_geom_hbond_distance_DA
_geom_hbond_angle_DHA
N1 H1A O2 1_565 0.89 2.04 2.829(4) 147
N1 H1B O1 2_656 0.89 1.96 2.835(4) 167
N1 H1C O3 . 0.89 2.01 2.832(4) 152
N2 H2A O2 2_756 0.86 2.14 2.902(4) 148
N3 H3C O3 1_645 0.86 2.03 2.888(6) 175
N3 H3D O1 1_655 0.86 2.07 2.808(4) 144
N4 H4C O4 2_645 0.86 2.09 2.872(4) 151
N4 H4D O4 1_645 0.86 2.05 2.896(5) 166
C5 H5A O4 2_645 0.97 2.49 3.426(5) 161

loop_
_geom_torsion_atom_site_label_1
_geom_torsion_atom_site_label_2
_geom_torsion_atom_site_label_3
_geom_torsion_atom_site_label_4
_geom_torsion
_geom_torsion_publ_flag
N1 C2 C1 O2 -174.3(3) y
C3 C2 C1 O2 62.5(4) y
N1 C2 C1 O1 4.7(4) y
C3 C2 C1 O1 -118.6(3) y
N1 C2 C3 C4 164.5(3) y
C1 C2 C3 C4 -71.7(4) y
C5 C4 C3 C2 -164.5(3) y
C6 N2 C5 C4 93.6(4) y
C3 C4 C5 N2 177.6(3) y
C5 N2 C6 N4 -0.8(6) y
C5 N2 C6 N3 -178.1(3) y
O3 C7 C8 F2 115.2(5) ?
O4 C7 C8 F2 -64.3(6) ?
O3 C7 C8 F3 -5.7(7) ?
O4 C7 C8 F3 174.7(5) ?
O3 C7 C8 F1 -126.3(5) ?
O4 C7 C8 F1 54.2(6) ?

loop_
_cod_related_entry_id
_cod_related_entry_database
_cod_related_entry_code
1 ChemSpider 30654994
